data_7228243
loop_
_publ_author_name
'Zhou, Sheng-Bin'
'Wang, Xin-Fang'
'Du, Ceng-Ceng'
'Wang, Duo-Zhi'
'Jia, Dianzeng'

_publ_section_title
;
 A series of new mixed-ligand complexes based on
 3,6-bis(imidazol-1-yl)pyridazine: syntheses, structures, and catalytic
 activities
;
_journal_name_full CrystEngComm
_journal_paper_doi 10.1039/C7CE00394C
_journal_year 2017
_chemical_formula_sum 'C18 H14.5 N6 Ni O5.25'
_chemical_formula_weight 457.57
_space_group_crystal_system triclinic
_space_group_IT_number 2
_space_group_name_Hall '-P 1'
_space_group_name_H-M_alt 'P -1'
_symmetry_space_group_name_Hall '-P 1'
_symmetry_space_group_name_H-M 'P -1'
_atom_sites_solution_hydrogens mixed
_audit_creation_method SHELXL-2014/7
_audit_update_record
;
2017-04-07 deposited with the CCDC.
2017-05-08 downloaded from the CCDC.
;
_cell_angle_alpha 111.4130(10)
_cell_angle_beta 90.1010(10)
_cell_angle_gamma 101.5080(10)
_cell_formula_units_Z 2
_cell_length_a 8.4549(3)
_cell_length_b 9.6723(4)
_cell_length_c 12.4874(6)
_cell_measurement_reflns_used 3879
_cell_measurement_temperature 296(2)
_cell_measurement_theta_max 25.22
_cell_measurement_theta_min 2.33
_cell_volume 928.48(7)
_computing_structure_refinement 'SHELXL-2014/7 (Sheldrick, 2014)'
_diffrn_ambient_temperature 296(2)
_diffrn_measured_fraction_theta_full 0.998
_diffrn_measured_fraction_theta_max 0.995
_diffrn_measurement_device_type CCD
_diffrn_measurement_method '\w scans'
_diffrn_radiation_type MoK\a
_diffrn_radiation_wavelength 0.71073
_diffrn_reflns_av_R_equivalents 0.0191
_diffrn_reflns_av_unetI/netI 0.0285
_diffrn_reflns_Laue_measured_fraction_full 0.998
_diffrn_reflns_Laue_measured_fraction_max 0.995
_diffrn_reflns_limit_h_max 10
_diffrn_reflns_limit_h_min -9
_diffrn_reflns_limit_k_max 11
_diffrn_reflns_limit_k_min -11
_diffrn_reflns_limit_l_max 12
_diffrn_reflns_limit_l_min -14
_diffrn_reflns_number 6135
_diffrn_reflns_point_group_measured_fraction_full 0.998
_diffrn_reflns_point_group_measured_fraction_max 0.995
_diffrn_reflns_theta_full 25.242
_diffrn_reflns_theta_max 25.292
_diffrn_reflns_theta_min 1.758
_exptl_absorpt_coefficient_mu 1.093
_exptl_absorpt_correction_type multi-scan
_exptl_absorpt_process_details sadabs
_exptl_crystal_colour green
_exptl_crystal_density_diffrn 1.637
_exptl_crystal_description Block
_exptl_crystal_F_000 469
_exptl_crystal_size_max 0.220
_exptl_crystal_size_mid 0.200
_exptl_crystal_size_min 0.180
_exptl_transmission_factor_max 0.864
_exptl_transmission_factor_min 0.864
_refine_diff_density_max 1.065
_refine_diff_density_min -0.996
_refine_diff_density_rms 0.105
_refine_ls_extinction_method none
_refine_ls_goodness_of_fit_ref 1.041
_refine_ls_hydrogen_treatment mixed
_refine_ls_matrix_type full
_refine_ls_number_parameters 316
_refine_ls_number_reflns 3360
_refine_ls_number_restraints 42
_refine_ls_restrained_S_all 1.279
_refine_ls_R_factor_all 0.0623
_refine_ls_R_factor_gt 0.0604
_refine_ls_shift/su_max 0.000
_refine_ls_shift/su_mean 0.000
_refine_ls_structure_factor_coef Fsqd
_refine_ls_weighting_details 'w=1/[\s^2^(Fo^2^)+(0.0042P)^2^+5.6224P] where P=(Fo^2^+2Fc^2^)/3'
_refine_ls_weighting_scheme calc
_refine_ls_wR_factor_gt 0.1393
_refine_ls_wR_factor_ref 0.1401
_reflns_Friedel_coverage 0.000
_reflns_number_gt 3210
_reflns_number_total 3360
_reflns_threshold_expression 'I > 2\s(I)'
_cod_data_source_file c7ce00394c3.cif
_cod_data_source_block 1
_cod_original_formula_sum 'C18 H14.50 N6 Ni O5.25'
_cod_database_code 7228243
_shelx_shelxl_version_number 2014/7
_shelx_space_group_comment
;
The symmetry employed for this shelxl refinement is uniquely defined
by the following loop, which should always be used as a source of
symmetry information in preference to the above space-group names.
They are only intended as comments.
;
_shelx_estimated_absorpt_t_min 0.795
_shelx_estimated_absorpt_t_max 0.828

loop_
_space_group_symop_operation_xyz
'x, y, z'
'-x, -y, -z'

loop_
_atom_site_label
_atom_site_type_symbol
_atom_site_fract_x
_atom_site_fract_y
_atom_site_fract_z
_atom_site_U_iso_or_equiv
_atom_site_adp_type
_atom_site_occupancy
_atom_site_site_symmetry_order
_atom_site_calc_flag
_atom_site_refinement_flags_posn
_atom_site_refinement_flags_adp
_atom_site_refinement_flags_occupancy
_atom_site_disorder_assembly
_atom_site_disorder_group
C1 C 0.1917(6) 0.2093(6) 0.1459(5) 0.0286(12) Uani 1 1 d . . . . .
H1 H 0.2450 0.2245 0.2158 0.034 Uiso 1 1 calc R U . . .
C2 C 0.0223(8) 0.2113(6) 0.0200(5) 0.0342(13) Uani 1 1 d . . . . .
H2 H -0.0669 0.2289 -0.0127 0.041 Uiso 1 1 calc R U . . .
C3 C 0.1340(8) 0.1389(7) -0.0401(5) 0.0420(15) Uani 1 1 d . . . . .
H3 H 0.1368 0.0988 -0.1198 0.050 Uiso 1 1 calc R U . . .
C4 C 0.3522(9) 0.0583(11) 0.0018(7) 0.027(2) Uani 0.5 1 d G U P A -1
C5 C 0.4199(11) 0.0277(12) -0.1035(6) 0.032(3) Uani 0.5 1 d G U P A -1
H5 H 0.3773 0.0540 -0.1603 0.039 Uiso 0.5 1 calc R U P A -1
C6 C 0.5513(12) -0.0422(11) -0.1240(5) 0.033(3) Uani 0.5 1 d G U P A -1
H6 H 0.5967 -0.0626 -0.1945 0.039 Uiso 0.5 1 calc R U P A -1
C7 C 0.6150(9) -0.0816(10) -0.0391(6) 0.022(2) Uani 0.5 1 d G U P A -1
N3 N 0.5473(9) -0.0510(9) 0.0662(6) 0.035(2) Uani 0.5 1 d G . P A -1
N4 N 0.4158(9) 0.0189(9) 0.0867(6) 0.039(3) Uani 0.5 1 d G . P A -1
C8 C 0.1909(7) 0.6468(6) 0.3681(5) 0.0338(13) Uani 1 1 d . . . . .
H8 H 0.2253 0.6155 0.4246 0.041 Uiso 1 1 calc R U . . .
C9 C 0.0592(7) 0.6551(7) 0.2247(6) 0.0367(13) Uani 1 1 d . . . . .
H9 H -0.0172 0.6277 0.1627 0.044 Uiso 1 1 calc R U . . .
C10 C 0.1761(8) 0.7830(7) 0.2624(7) 0.0490(18) Uani 1 1 d . . . . .
H10 H 0.1957 0.8592 0.2323 0.059 Uiso 1 1 calc R U . . .
C11 C 0.3753(10) 0.8936(9) 0.4015(6) 0.037(3) Uani 0.5 1 d G . P B -1
N7 N 0.4455(11) 1.0195(10) 0.3759(5) 0.073(5) Uani 0.5 1 d G . P B -1
N8 N 0.5641(10) 1.1341(9) 0.4528(7) 0.052(3) Uani 0.5 1 d G . P B -1
C14 C 0.6125(10) 1.1229(10) 0.5552(6) 0.019(2) Uani 0.5 1 d G U P B -1
C13 C 0.5423(11) 0.9970(11) 0.5808(5) 0.033(3) Uani 0.5 1 d G . P B -1
H13 H 0.5747 0.9895 0.6493 0.040 Uiso 0.5 1 calc R U P B -1
C12 C 0.4237(11) 0.8824(10) 0.5039(7) 0.028(3) Uani 0.5 1 d G U P B -1
H12 H 0.3767 0.7982 0.5210 0.033 Uiso 0.5 1 calc R U P B -1
C15 C -0.0312(6) 0.1861(5) 0.3679(4) 0.0222(10) Uani 1 1 d . . . . .
C16 C -0.0129(6) 0.0892(6) 0.4358(4) 0.0227(10) Uani 1 1 d . . . . .
C17 C -0.1232(6) -0.0483(6) 0.4123(4) 0.0255(11) Uani 1 1 d . . . . .
H17 H -0.2054 -0.0807 0.3534 0.031 Uiso 1 1 calc R U . . .
C18 C 0.1107(6) 0.1367(6) 0.5237(4) 0.0258(11) Uani 1 1 d . . . . .
H18 H 0.1850 0.2281 0.5394 0.031 Uiso 1 1 calc R U . . .
C19 C -0.3565(7) 0.4343(7) 0.1825(5) 0.0335(13) Uani 1 1 d . . . . .
C20 C -0.4313(6) 0.4670(6) 0.0870(5) 0.0273(11) Uani 1 1 d . . . . .
C21 C -0.3637(7) 0.4394(8) -0.0173(5) 0.0390(15) Uani 1 1 d . . . . .
H21 H -0.2718 0.3982 -0.0298 0.047 Uiso 1 1 calc R U . . .
C22 C -0.5683(7) 0.5273(8) 0.1034(5) 0.0429(16) Uani 1 1 d . . . . .
H22 H -0.6153 0.5458 0.1731 0.052 Uiso 1 1 calc R U . . .
N1 N 0.0595(5) 0.2551(5) 0.1366(4) 0.0245(9) Uani 1 1 d . . . . .
N2 N 0.2422(6) 0.1367(5) 0.0409(4) 0.0346(11) Uani 1 1 d . . . . .
N5 N 0.0701(5) 0.5708(5) 0.2922(4) 0.0242(9) Uani 1 1 d . . . . .
N6 N 0.2608(6) 0.7775(5) 0.3551(5) 0.0419(13) Uani 1 1 d . . . . .
Ni1 Ni -0.06867(7) 0.36138(7) 0.27169(5) 0.01794(18) Uani 1 1 d . . . . .
O1 O 0.0699(4) 0.3110(4) 0.3899(3) 0.0264(8) Uani 1 1 d . . . . .
O2 O -0.1463(4) 0.1447(4) 0.2926(3) 0.0267(8) Uani 1 1 d . . . . .
O3 O -0.2039(5) 0.4478(4) 0.4104(3) 0.0281(8) Uani 1 1 d D . . . .
H1W H -0.292(4) 0.454(8) 0.386(5) 0.042 Uiso 1 1 d D U . . .
H2W H -0.166(7) 0.530(4) 0.465(4) 0.042 Uiso 1 1 d D U . . .
O4 O -0.2359(4) 0.3734(4) 0.1603(3) 0.0280(8) Uani 1 1 d . . . . .
O5 O -0.4193(7) 0.4687(8) 0.2755(4) 0.080(2) Uani 1 1 d . . . . .
O6 O 0.418(2) 0.305(3) 0.394(2) 0.073(7) Uani 0.25 1 d D . P . .
H3W H 0.5034 0.2283 0.4016 0.110 Uiso 0.25 1 d DR U P . .
H4W H 0.4603 0.3403 0.3464 0.110 Uiso 0.25 1 d DR U P . .

loop_
_atom_site_aniso_label
_atom_site_aniso_U_11
_atom_site_aniso_U_22
_atom_site_aniso_U_33
_atom_site_aniso_U_23
_atom_site_aniso_U_13
_atom_site_aniso_U_12
C1 0.032(3) 0.034(3) 0.025(3) 0.013(2) 0.004(2) 0.014(2)
C2 0.047(3) 0.033(3) 0.022(3) 0.006(2) -0.004(2) 0.015(3)
C3 0.066(4) 0.047(4) 0.024(3) 0.017(3) 0.014(3) 0.029(3)
C4 0.028(3) 0.027(3) 0.026(3) 0.0095(13) 0.0022(10) 0.0056(11)
C5 0.032(4) 0.032(4) 0.032(4) 0.0119(16) 0.0027(11) 0.0072(12)
C6 0.032(4) 0.033(4) 0.033(4) 0.0122(16) 0.0027(11) 0.0072(12)
C7 0.021(2) 0.022(2) 0.022(2) 0.0085(12) 0.0009(10) 0.0051(11)
N3 0.032(6) 0.050(7) 0.035(6) 0.019(5) 0.008(5) 0.027(5)
N4 0.042(6) 0.051(7) 0.034(6) 0.017(6) 0.019(6) 0.032(6)
C8 0.036(3) 0.034(3) 0.030(3) 0.011(2) 0.006(2) 0.005(3)
C9 0.037(3) 0.039(3) 0.045(3) 0.027(3) 0.008(3) 0.012(3)
C10 0.044(4) 0.039(4) 0.081(5) 0.037(4) 0.021(4) 0.015(3)
C11 0.045(8) 0.045(8) 0.046(8) 0.038(7) 0.021(6) 0.026(7)
N7 0.035(7) 0.060(10) 0.083(12) -0.012(8) -0.013(7) -0.007(7)
N8 0.036(6) 0.052(7) 0.037(7) -0.011(6) -0.023(5) -0.002(5)
C14 0.019(3) 0.019(3) 0.019(3) 0.0069(13) 0.0016(10) 0.0040(11)
C13 0.030(7) 0.030(7) 0.032(7) 0.004(6) -0.003(5) 0.004(6)
C12 0.028(3) 0.028(3) 0.028(3) 0.0101(14) 0.0019(11) 0.0056(12)
C15 0.033(3) 0.019(2) 0.020(2) 0.010(2) 0.006(2) 0.011(2)
C16 0.035(3) 0.022(2) 0.016(2) 0.008(2) 0.002(2) 0.013(2)
C17 0.033(3) 0.024(3) 0.022(3) 0.009(2) -0.003(2) 0.010(2)
C18 0.033(3) 0.019(2) 0.028(3) 0.011(2) -0.002(2) 0.007(2)
C19 0.029(3) 0.053(4) 0.030(3) 0.024(3) 0.006(2) 0.017(3)
C20 0.023(3) 0.038(3) 0.026(3) 0.015(2) 0.002(2) 0.013(2)
C21 0.034(3) 0.070(4) 0.030(3) 0.027(3) 0.011(2) 0.035(3)
C22 0.040(3) 0.080(5) 0.027(3) 0.028(3) 0.013(3) 0.037(3)
N1 0.028(2) 0.023(2) 0.023(2) 0.0075(18) 0.0032(18) 0.0098(18)
N2 0.042(3) 0.033(3) 0.038(3) 0.016(2) 0.016(2) 0.023(2)
N5 0.030(2) 0.021(2) 0.026(2) 0.0134(18) 0.0072(19) 0.0074(18)
N6 0.029(3) 0.025(3) 0.057(3) 0.002(2) 0.009(2) 0.000(2)
Ni1 0.0226(3) 0.0188(3) 0.0156(3) 0.0089(2) -0.0007(2) 0.0068(2)
O1 0.035(2) 0.0221(18) 0.0252(19) 0.0116(15) -0.0022(15) 0.0063(16)
O2 0.035(2) 0.0257(19) 0.0240(19) 0.0139(16) -0.0051(16) 0.0072(16)
O3 0.035(2) 0.033(2) 0.0216(19) 0.0122(16) 0.0045(16) 0.0137(18)
O4 0.0268(19) 0.039(2) 0.0263(19) 0.0172(17) 0.0004(15) 0.0149(17)
O5 0.069(3) 0.174(6) 0.039(3) 0.059(4) 0.025(3) 0.085(4)
O6 0.037(11) 0.107(19) 0.081(16) 0.048(15) -0.002(11) -0.001(11)

loop_
_atom_type_symbol
_atom_type_description
_atom_type_scat_dispersion_real
_atom_type_scat_dispersion_imag
_atom_type_scat_source
C C 0.0033 0.0016 'International Tables Vol C Tables 4.2.6.8 and 6.1.1.4'
H H 0.0000 0.0000 'International Tables Vol C Tables 4.2.6.8 and 6.1.1.4'
N N 0.0061 0.0033 'International Tables Vol C Tables 4.2.6.8 and 6.1.1.4'
Ni Ni 0.3393 1.1124 'International Tables Vol C Tables 4.2.6.8 and 6.1.1.4'
O O 0.0106 0.0060 'International Tables Vol C Tables 4.2.6.8 and 6.1.1.4'

loop_
_geom_angle_atom_site_label_1
_geom_angle_atom_site_label_2
_geom_angle_atom_site_label_3
_geom_angle
_geom_angle_site_symmetry_1
_geom_angle_site_symmetry_3
N1 C1 N2 111.6(5) . .
N1 C1 H1 124.2 . .
N2 C1 H1 124.2 . .
C3 C2 N1 110.2(5) . .
C3 C2 H2 124.9 . .
N1 C2 H2 124.9 . .
C2 C3 N2 105.8(5) . .
C2 C3 H3 127.1 . .
N2 C3 H3 127.1 . .
N2 C4 C5 128.5(5) . .
N2 C4 N4 111.1(5) . .
C5 C4 N4 120.0 . .
C6 C5 C4 120.0 . .
C6 C5 H5 120.0 . .
C4 C5 H5 120.0 . .
C5 C6 C7 120.0 . .
C5 C6 H6 120.0 . .
C7 C6 H6 120.0 . .
N3 C7 C6 120.0 . .
N4 N3 C7 120.0 . .
N3 N4 C4 120.0 . .
N5 C8 N6 111.5(5) . .
N5 C8 H8 124.2 . .
N6 C8 H8 124.2 . .
C10 C9 N5 109.6(6) . .
C10 C9 H9 125.2 . .
N5 C9 H9 125.2 . .
C9 C10 N6 105.7(5) . .
C9 C10 H10 127.2 . .
N6 C10 H10 127.2 . .
N6 C11 N7 135.5(6) . .
N6 C11 C12 104.4(6) . .
N7 C11 C12 120.0 . .
N8 N7 C11 120.0 . .
N7 N8 C14 120.0 . .
N8 C14 C13 120.0 . .
C12 C13 C14 120.0 . .
C12 C13 H13 120.0 . .
C14 C13 H13 120.0 . .
C13 C12 C11 120.0 . .
C13 C12 H12 120.0 . .
C11 C12 H12 120.0 . .
O2 C15 O1 121.0(4) . .
O2 C15 C16 120.0(4) . .
O1 C15 C16 119.0(4) . .
O2 C15 Ni1 61.6(2) . .
O1 C15 Ni1 59.5(2) . .
C16 C15 Ni1 175.0(3) . .
C17 C16 C18 119.6(5) . .
C17 C16 C15 119.6(4) . .
C18 C16 C15 120.8(5) . .
C18 C17 C16 120.3(5) 2_556 .
C18 C17 H17 119.9 2_556 .
C16 C17 H17 119.9 . .
C17 C18 C16 120.1(5) 2_556 .
C17 C18 H18 119.9 2_556 .
C16 C18 H18 119.9 . .
O5 C19 O4 125.7(5) . .
O5 C19 C20 117.3(5) . .
O4 C19 C20 116.9(5) . .
C21 C20 C22 118.8(5) . .
C21 C20 C19 121.0(5) . .
C22 C20 C19 120.2(5) . .
C20 C21 C22 120.4(5) . 2_465
C20 C21 H21 119.8 . .
C22 C21 H21 119.8 2_465 .
C20 C22 C21 120.8(5) . 2_465
C20 C22 H22 119.6 . .
C21 C22 H22 119.6 2_465 .
C1 N1 C2 105.6(4) . .
C1 N1 Ni1 125.7(4) . .
C2 N1 Ni1 128.6(4) . .
C4 N2 C1 136.4(6) . .
C4 N2 C3 116.4(6) . .
C1 N2 C3 106.8(5) . .
C8 N5 C9 106.2(5) . .
C8 N5 Ni1 126.4(4) . .
C9 N5 Ni1 127.3(4) . .
C11 N6 C8 140.1(7) . .
C11 N6 C10 113.0(6) . .
C8 N6 C10 107.0(5) . .
O4 Ni1 N5 92.94(16) . .
O4 Ni1 N1 90.97(16) . .
N5 Ni1 N1 91.26(17) . .
O4 Ni1 O3 91.12(15) . .
N5 Ni1 O3 94.03(16) . .
N1 Ni1 O3 174.20(16) . .
O4 Ni1 O1 168.25(15) . .
N5 Ni1 O1 98.47(15) . .
N1 Ni1 O1 91.56(15) . .
O3 Ni1 O1 85.32(14) . .
O4 Ni1 O2 107.51(14) . .
N5 Ni1 O2 159.55(15) . .
N1 Ni1 O2 88.39(15) . .
O3 Ni1 O2 85.82(15) . .
O1 Ni1 O2 61.11(13) . .
O4 Ni1 C15 137.61(16) . .
N5 Ni1 C15 129.32(17) . .
N1 Ni1 C15 91.16(16) . .
O3 Ni1 C15 83.65(15) . .
O1 Ni1 C15 30.86(15) . .
O2 Ni1 C15 30.29(15) . .
C15 O1 Ni1 89.7(3) . .
C15 O2 Ni1 88.1(3) . .
Ni1 O3 H1W 109(5) . .
Ni1 O3 H2W 121(5) . .
H1W O3 H2W 107(6) . .
C19 O4 Ni1 128.7(4) . .
H3W O6 H4W 103.4 . .

loop_
_geom_bond_atom_site_label_1
_geom_bond_atom_site_label_2
_geom_bond_distance
_geom_bond_site_symmetry_2
C1 N1 1.301(7) .
C1 N2 1.359(7) .
C1 H1 0.9300 .
C2 C3 1.352(8) .
C2 N1 1.375(7) .
C2 H2 0.9300 .
C3 N2 1.371(8) .
C3 H3 0.9300 .
C4 N2 1.300(9) .
C4 C5 1.3900 .
C4 N4 1.3900 .
C5 C6 1.3900 .
C5 H5 0.9300 .
C6 C7 1.3900 .
C6 H6 0.9300 .
C7 N3 1.3900 .
N3 N4 1.3900 .
C8 N5 1.293(7) .
C8 N6 1.351(8) .
C8 H8 0.9300 .
C9 C10 1.347(9) .
C9 N5 1.385(7) .
C9 H9 0.9300 .
C10 N6 1.384(9) .
C10 H10 0.9300 .
C11 N6 1.274(9) .
C11 N7 1.3900 .
C11 C12 1.3900 .
N7 N8 1.3900 .
N8 C14 1.3900 .
C14 C13 1.3900 .
C13 C12 1.3900 .
C13 H13 0.9300 .
C12 H12 0.9300 .
C15 O2 1.248(6) .
C15 O1 1.269(6) .
C15 C16 1.503(6) .
C15 Ni1 2.473(5) .
C16 C17 1.393(7) .
C16 C18 1.395(7) .
C17 C18 1.385(7) 2_556
C17 H17 0.9300 .
C18 C17 1.384(7) 2_556
C18 H18 0.9300 .
C19 O5 1.238(7) .
C19 O4 1.259(6) .
C19 C20 1.509(7) .
C20 C21 1.379(8) .
C20 C22 1.381(7) .
C21 C22 1.384(8) 2_465
C21 H21 0.9300 .
C22 C21 1.384(8) 2_465
C22 H22 0.9300 .
N1 Ni1 2.065(4) .
N5 Ni1 2.053(4) .
Ni1 O4 2.031(3) .
Ni1 O3 2.083(4) .
Ni1 O1 2.130(3) .
Ni1 O2 2.178(3) .
O3 H1W 0.83(2) .
O3 H2W 0.84(2) .
O6 H3W 1.1551 .
O6 H4W 0.8373 .

loop_
_geom_hbond_atom_site_label_D
_geom_hbond_atom_site_label_H
_geom_hbond_atom_site_label_A
_geom_hbond_distance_DH
_geom_hbond_distance_HA
_geom_hbond_distance_DA
_geom_hbond_angle_DHA
_geom_hbond_site_symmetry_A
C1 H1 O1 0.93 2.61 3.089(6) 112.8 .
C1 H1 O6 0.93 2.45 3.36(2) 169.2 .
C3 H3 O2 0.93 2.56 3.358(7) 143.6 2
C5 H5 O2 0.93 2.53 3.045(8) 115.1 2
C8 H8 O3 0.93 2.35 3.222(7) 155.9 2_566
C12 H12 O6 0.93 2.56 3.05(2) 113.3 2_666
O3 H1W O5 0.83(2) 1.81(4) 2.565(6) 151(7) .
O3 H1W O6 0.83(2) 2.60(6) 3.19(2) 129(6) 1_455
O3 H2W O1 0.84(2) 1.94(3) 2.762(5) 166(6) 2_566
O6 H3W N7 1.16 1.89 2.74(3) 127.0 1_545
O6 H3W N8 1.16 1.45 2.54(3) 154.2 1_545
O6 H4W O5 0.84 1.91 2.73(2) 164.1 1_655

loop_
_geom_torsion_atom_site_label_1
_geom_torsion_atom_site_label_2
_geom_torsion_atom_site_label_3
_geom_torsion_atom_site_label_4
_geom_torsion
_geom_torsion_site_symmetry_4
N1 C2 C3 N2 0.5(7) .
N2 C4 C5 C6 171.7(8) .
N4 C4 C5 C6 0.0 .
C4 C5 C6 C7 0.0 .
C5 C6 C7 N3 0.0 .
C6 C7 N3 N4 0.0 .
C7 N3 N4 C4 0.0 .
N2 C4 N4 N3 -173.1(7) .
C5 C4 N4 N3 0.0 .
N5 C9 C10 N6 0.0(7) .
N6 C11 N7 N8 174.8(9) .
C12 C11 N7 N8 0.0 .
C11 N7 N8 C14 0.0 .
N7 N8 C14 C13 0.0 .
N8 C14 C13 C12 0.0 .
C14 C13 C12 C11 0.0 .
N6 C11 C12 C13 -176.3(6) .
N7 C11 C12 C13 0.0 .
O2 C15 C16 C17 1.3(7) .
O1 C15 C16 C17 -180.0(5) .
O2 C15 C16 C18 -177.2(5) .
O1 C15 C16 C18 1.6(7) .
C18 C16 C17 C18 0.4(8) 2_556
C15 C16 C17 C18 -178.1(5) 2_556
C17 C16 C18 C17 -0.4(8) 2_556
C15 C16 C18 C17 178.1(5) 2_556
O5 C19 C20 C21 176.6(7) .
O4 C19 C20 C21 -3.8(9) .
O5 C19 C20 C22 -2.5(10) .
O4 C19 C20 C22 177.0(6) .
C22 C20 C21 C22 0.4(11) 2_465
C19 C20 C21 C22 -178.8(6) 2_465
C21 C20 C22 C21 -0.4(11) 2_465
C19 C20 C22 C21 178.8(6) 2_465
N2 C1 N1 C2 -0.4(6) .
N2 C1 N1 Ni1 176.9(4) .
C3 C2 N1 C1 0.0(7) .
C3 C2 N1 Ni1 -177.2(4) .
C5 C4 N2 C1 -159.6(6) .
N4 C4 N2 C1 12.7(10) .
C5 C4 N2 C3 28.9(9) .
N4 C4 N2 C3 -158.8(5) .
N1 C1 N2 C4 -171.4(8) .
N1 C1 N2 C3 0.7(7) .
C2 C3 N2 C4 173.2(6) .
C2 C3 N2 C1 -0.7(7) .
N6 C8 N5 C9 0.2(6) .
N6 C8 N5 Ni1 177.2(4) .
C10 C9 N5 C8 -0.1(7) .
C10 C9 N5 Ni1 -177.1(4) .
N7 C11 N6 C8 174.5(6) .
C12 C11 N6 C8 -10.1(10) .
N7 C11 N6 C10 -6.7(10) .
C12 C11 N6 C10 168.6(5) .
N5 C8 N6 C11 178.6(8) .
N5 C8 N6 C10 -0.2(7) .
C9 C10 N6 C11 -179.0(6) .
C9 C10 N6 C8 0.1(7) .
O2 C15 O1 Ni1 4.2(5) .
C16 C15 O1 Ni1 -174.5(4) .
O1 C15 O2 Ni1 -4.1(5) .
C16 C15 O2 Ni1 174.6(4) .
O5 C19 O4 Ni1 -18.0(10) .
C20 C19 O4 Ni1 162.5(4) .
